data_7213564
loop_
_publ_author_name
'Massoud, Salah S.'
'Taylor, Eric'
'Liu, Yuemin'
'Grebowicz, Janusz'
'Vicente, Ramon'
'Lalancette, Roger'
'Mukhopadhyay, Udai'
'Bernal, Ivan'
'Watkins, Steven F.'

_publ_section_title
;
 Synthesis, structure, thermal, magnetic properties and quantum mechanical
 calculations of bridged
 [bis(di(2-methylpyridyl)amine)-(\m2-1,2-bis(4-pyridyl)ethane)-tetraperchlorato-dicopper(ii)]
 dihydrate complex
;
_journal_issue 2
_journal_name_full CrystEngComm
_journal_page_first 175
_journal_paper_doi 10.1039/c3ce41821a
_journal_volume 16
_journal_year 2014
_chemical_formula_moiety '(C36 H38 N8 Cu2 4+) 4(Cl O4 1-) 2(H2 O)'
_chemical_formula_sum 'C36 H42 Cl4 Cu2 N8 O18'
_chemical_formula_weight 1143.67
_chemical_name_systematic
;
Bis[di(2-pyridylmethyl)aminecopper(II)]-(\m~2~-1,2-bis(4-pyridyl)ethane)
Tetraperchlorate Dihydrate
;
_space_group_IT_number 2
_symmetry_cell_setting triclinic
_symmetry_space_group_name_Hall '-P 1'
_symmetry_space_group_name_H-M 'P -1'
_atom_sites_solution_hydrogens geom
_atom_sites_solution_primary direct
_atom_sites_solution_secondary difmap
_audit_creation_date 2013-04-15T15:31:00-00:00
_audit_creation_method 'WinGX routine CIF_UPDATE'
_cell_angle_alpha 86.31(4)
_cell_angle_beta 81.71(3)
_cell_angle_gamma 62.90(2)
_cell_formula_units_Z 1
_cell_length_a 8.529(4)
_cell_length_b 8.617(4)
_cell_length_c 17.434(11)
_cell_measurement_reflns_used 3679
_cell_measurement_temperature 200(2)
_cell_measurement_theta_max 25.34
_cell_measurement_theta_min 2.36
_cell_volume 1128.7(11)
_computing_molecular_graphics 'MERCURY (Macrae et al., 2006)'
_computing_publication_material 'WinGX publication routines (Farrugia, 1999)'
_computing_structure_refinement
;
SHELXL-97 (Sheldrick, 2008), 
IDEAL (Gould et al., 1988)
;
_computing_structure_solution 'SIR2002 (Burla et al., 2003)'
_diffrn_ambient_temperature 200(2)
_diffrn_detector_area_resol_mean 9
_diffrn_measured_fraction_theta_full 0.984
_diffrn_measured_fraction_theta_max 0.983
_diffrn_measurement_device_type 'Rigaku Saturn 724 with CCD'
_diffrn_measurement_method 'CCD rotation images, thick slices'
_diffrn_radiation_monochromator graphite
_diffrn_radiation_probe x-ray
_diffrn_radiation_source 'sealed X-ray tube'
_diffrn_radiation_type MoK\a
_diffrn_radiation_wavelength 0.7107
_diffrn_reflns_av_R_equivalents 0.1257
_diffrn_reflns_limit_h_max 9
_diffrn_reflns_limit_h_min -10
_diffrn_reflns_limit_k_max 9
_diffrn_reflns_limit_k_min -10
_diffrn_reflns_limit_l_max 20
_diffrn_reflns_limit_l_min -20
_diffrn_reflns_number 8784
_diffrn_reflns_theta_full 25.00
_diffrn_reflns_theta_max 25.34
_diffrn_reflns_theta_min 2.36
_exptl_absorpt_coefficient_mu 1.263
_exptl_absorpt_correction_T_max 0.9057
_exptl_absorpt_correction_T_min 0.6663
_exptl_absorpt_correction_type multi-scan
_exptl_crystal_colour blue
_exptl_crystal_density_diffrn 1.682
_exptl_crystal_density_method 'not measured'
_exptl_crystal_description lathe
_exptl_crystal_F_000 590
_exptl_crystal_size_max 0.35
_exptl_crystal_size_mid 0.15
_exptl_crystal_size_min 0.08
_refine_diff_density_max 0.695
_refine_diff_density_min -0.695
_refine_ls_extinction_coef 0.018(4)
_refine_ls_extinction_expression Fc^*^=kFc[1+0.001xFc^2^\l^3^/sin(2\q)]^-1/4^
_refine_ls_extinction_method SHELXL
_refine_ls_goodness_of_fit_ref 1.071
_refine_ls_hydrogen_treatment constr
_refine_ls_matrix_type full
_refine_ls_number_constraints 0
_refine_ls_number_parameters 368
_refine_ls_number_reflns 4063
_refine_ls_number_restraints 0
_refine_ls_restrained_S_all 1.071
_refine_ls_R_factor_gt 0.0904
_refine_ls_shift/su_max 0.00
_refine_ls_structure_factor_coef Fsqd
_refine_ls_weighting_details 'calc w=1/[\s^2^(Fo^2^)+(0.1388P)^2^+0.8271P] where P=(Fo^2^+2Fc^2^)/3'
_refine_ls_weighting_scheme calc
_refine_ls_wR_factor_ref 0.2443
_reflns_number_gt 3679
_reflns_number_total 4063
_reflns_threshold_expression I>2s\(I)
_cod_data_source_file c3ce41821a.txt
_cod_data_source_block cu200
_cod_original_cell_volume 1128.8(10)
_cod_database_code 7213564

loop_
_symmetry_equiv_pos_as_xyz
'x, y, z'
'-x, -y, -z'

loop_
_atom_site_label
_atom_site_type_symbol
_atom_site_fract_x
_atom_site_fract_y
_atom_site_fract_z
_atom_site_U_iso_or_equiv
_atom_site_adp_type
_atom_site_occupancy
_atom_site_calc_flag
_atom_site_refinement_flags
_atom_site_disorder_group
_atom_site_disorder_assembly
Cu Cu 0.38454(7) 1.04172(7) 0.77813(3) 0.0376(3) Uani 1 d . . .
C1 C 0.3198(8) 0.9633(8) 0.6294(3) 0.0512(14) Uani 1 d . . .
H1 H 0.2266 1.079 0.6347 0.061 Uiso 1 calc R . B
C2 C 0.3377(8) 0.8676(8) 0.5656(3) 0.0544(15) Uani 1 d . . B
H2 H 0.2591 0.918 0.5276 0.065 Uiso 1 calc R . .
C3 C 0.4697(9) 0.6985(7) 0.5570(3) 0.0512(14) Uani 1 d . . .
C4 C 0.5834(9) 0.6358(8) 0.6129(4) 0.0572(16) Uani 1 d . . B
H4 H 0.6788 0.5213 0.6084 0.069 Uiso 1 calc R . .
C5 C 0.5589(8) 0.7384(7) 0.6748(3) 0.0493(13) Uani 1 d . . .
H5 H 0.6383 0.6922 0.7127 0.059 Uiso 1 calc R . B
C6 C 0.4823(14) 0.5886(9) 0.4905(4) 0.080(2) Uani 1 d . . .
H6A H 0.3692 0.6458 0.4679 0.096 Uiso 1 calc R . .
H6B H 0.5775 0.5865 0.45 0.096 Uiso 1 calc R . .
C7 C 0.1238(7) 0.8950(7) 0.8126(3) 0.0467(12) Uani 1 d . . .
H7 H 0.1951 0.8105 0.7736 0.056 Uiso 1 calc R . B
C8 C -0.0256(7) 0.8896(8) 0.8517(4) 0.0543(16) Uani 1 d . . B
H8 H -0.0579 0.8029 0.8398 0.065 Uiso 1 calc R . .
C9 C -0.1281(8) 1.0124(9) 0.9086(4) 0.0569(16) Uani 1 d . . .
H9 H -0.2332 1.0125 0.9356 0.068 Uiso 1 calc R . B
C10 C -0.0763(7) 1.1343(9) 0.9257(3) 0.0540(15) Uani 1 d . . B
H10 H -0.144 1.2175 0.9656 0.065 Uiso 1 calc R . .
C11 C 0.0748(7) 1.1357(7) 0.8846(3) 0.0415(11) Uani 1 d . . .
C12 C 0.1400(7) 1.2649(7) 0.8982(3) 0.0503(14) Uani 1 d . . B
H12A H 0.0727 1.3752 0.8711 0.06 Uiso 1 calc R . .
H12B H 0.1206 1.2901 0.9544 0.06 Uiso 1 calc R . .
C13 C 0.4001(9) 1.3218(7) 0.8506(4) 0.0535(14) Uani 1 d . . .
H13A H 0.437 1.3476 0.8975 0.064 Uiso 1 calc R . B
H13B H 0.3063 1.4318 0.8326 0.064 Uiso 1 calc R . .
C14 C 0.5586(8) 1.2492(7) 0.7874(3) 0.0463(13) Uani 1 d . . B
C15 C 0.6773(10) 1.3171(9) 0.7740(4) 0.0645(19) Uani 1 d . . .
H15 H 0.6657 1.4093 0.8051 0.077 Uiso 1 calc R . B
C16 C 0.8136(11) 1.2478(11) 0.7144(5) 0.078(2) Uani 1 d . . B
H16 H 0.8984 1.2917 0.7039 0.093 Uiso 1 calc R . .
C17 C 0.8269(9) 1.1156(11) 0.6703(5) 0.071(2) Uani 1 d . . .
H17 H 0.9198 1.0685 0.6284 0.085 Uiso 1 calc R . B
C18 C 0.7054(8) 1.0521(9) 0.6868(4) 0.0579(15) Uani 1 d . . B
H18 H 0.7156 0.9591 0.6567 0.07 Uiso 1 calc R . .
N1 N 0.4279(5) 0.9007(5) 0.6841(2) 0.0385(9) Uani 1 d . . B
N2 N 0.1715(5) 1.0182(6) 0.8285(2) 0.0381(9) Uani 1 d . . B
N3 N 0.3293(6) 1.1949(6) 0.8696(3) 0.0463(11) Uani 1 d . . B
H3 H 0.3905 1.1236 0.9084 0.056 Uiso 1 calc R . .
N4 N 0.5700(6) 1.1200(6) 0.7458(3) 0.0452(10) Uani 1 d . . B
O9 O 0.0296(12) 0.2511(11) 0.5107(5) 0.138(3) Uani 1 d . . .
Cl1 Cl 0.1126(8) 0.4963(8) 0.6781(4) 0.062(2) Uani 0.667(16) d PG 1 A
O1 O -0.0413(14) 0.5993(19) 0.7197(10) 0.31(2) Uani 0.667(16) d PG 1 A
O2 O 0.1843(19) 0.3403(12) 0.7120(6) 0.115(5) Uani 0.667(16) d PG 1 A
O3 O 0.084(2) 0.4779(18) 0.6068(6) 0.208(12) Uani 0.667(16) d PG 1 A
O4 O 0.2233(18) 0.5678(19) 0.6742(7) 0.172(10) Uani 0.667(16) d PG 1 A
Cl11 Cl 0.1008(13) 0.5182(18) 0.6826(6) 0.054(4) Uani 0.333(16) d PG 2 A
O11 O -0.0350(19) 0.560(2) 0.7463(6) 0.058(5) Uani 0.333(16) d PG 2 A
O12 O 0.185(3) 0.336(3) 0.670(2) 0.33(5) Uani 0.333(16) d PG 2 A
O13 O 0.026(3) 0.605(5) 0.6156(10) 0.30(4) Uani 0.333(16) d PG 2 A
O14 O 0.227(2) 0.572(2) 0.6988(9) 0.057(5) Uani 0.333(16) d PG 2 A
Cl2 Cl 0.5823(4) 0.7204(4) 0.9188(2) 0.038(2) Uani 0.70(3) d PG 3 B
O5 O 0.6026(12) 0.7793(16) 0.8410(4) 0.069(4) Uani 0.70(3) d PG 3 B
O6 O 0.5160(19) 0.8644(12) 0.9711(5) 0.070(4) Uani 0.70(3) d PG 3 B
O7 O 0.4598(15) 0.6478(15) 0.9255(12) 0.098(5) Uani 0.70(3) d PG 3 B
O8 O 0.7507(9) 0.5903(11) 0.9375(5) 0.090(5) Uani 0.70(3) d PG 3 B
Cl22 Cl 0.5837(12) 0.7186(10) 0.9150(5) 0.054(7) Uani 0.30(3) d PG 4 B
O25 O 0.598(3) 0.834(3) 0.8567(12) 0.039(6) Uani 0.30(3) d PG 4 B
O26 O 0.456(3) 0.814(4) 0.9771(8) 0.082(9) Uani 0.30(3) d PG 4 B
O27 O 0.530(5) 0.605(3) 0.8842(17) 0.100(9) Uani 0.30(3) d PG 4 B
O28 O 0.750(2) 0.620(3) 0.9420(14) 0.100(12) Uani 0.30(3) d PG 4 B

loop_
_atom_site_aniso_label
_atom_site_aniso_U_11
_atom_site_aniso_U_22
_atom_site_aniso_U_33
_atom_site_aniso_U_23
_atom_site_aniso_U_13
_atom_site_aniso_U_12
Cu 0.0370(4) 0.0386(5) 0.0384(5) -0.0060(3) -0.0040(3) -0.0176(3)
C1 0.045(3) 0.048(3) 0.044(3) -0.009(2) -0.012(2) -0.005(2)
C2 0.058(3) 0.053(3) 0.044(3) -0.004(2) -0.021(3) -0.014(3)
C3 0.065(4) 0.043(3) 0.041(3) -0.004(2) -0.010(3) -0.019(3)
C4 0.060(4) 0.043(3) 0.052(3) -0.012(2) -0.016(3) -0.004(3)
C5 0.049(3) 0.043(3) 0.050(3) -0.004(2) -0.018(2) -0.012(2)
C6 0.139(7) 0.054(4) 0.045(3) -0.003(3) -0.028(4) -0.038(5)
C7 0.041(3) 0.047(3) 0.056(3) 0.003(2) -0.014(2) -0.022(2)
C8 0.044(3) 0.058(4) 0.066(4) 0.014(3) -0.013(3) -0.028(3)
C9 0.036(3) 0.076(4) 0.051(3) 0.016(3) -0.007(2) -0.021(3)
C10 0.035(3) 0.070(4) 0.040(3) 0.009(3) -0.006(2) -0.010(3)
C11 0.038(2) 0.041(3) 0.035(2) 0.004(2) -0.015(2) -0.006(2)
C12 0.047(3) 0.047(3) 0.045(3) -0.013(2) -0.007(2) -0.009(3)
C13 0.068(4) 0.041(3) 0.058(3) 0.003(2) -0.023(3) -0.028(3)
C14 0.055(3) 0.048(3) 0.051(3) 0.018(2) -0.027(3) -0.033(3)
C15 0.084(5) 0.061(4) 0.074(4) 0.031(3) -0.041(4) -0.050(4)
C16 0.068(5) 0.088(5) 0.102(6) 0.041(5) -0.034(4) -0.055(4)
C17 0.053(4) 0.096(6) 0.074(5) 0.023(4) -0.012(3) -0.043(4)
C18 0.049(3) 0.072(4) 0.060(4) 0.009(3) -0.012(3) -0.033(3)
N1 0.035(2) 0.037(2) 0.038(2) -0.0067(17) -0.0041(17) -0.0117(18)
N2 0.0305(19) 0.042(2) 0.038(2) 0.0011(17) -0.0059(16) -0.0133(18)
N3 0.049(3) 0.044(2) 0.046(2) -0.002(2) -0.011(2) -0.020(2)
N4 0.047(2) 0.050(3) 0.043(2) 0.009(2) -0.016(2) -0.025(2)
O9 0.148(7) 0.110(6) 0.140(7) 0.058(5) -0.048(6) -0.043(5)
Cl1 0.080(4) 0.060(3) 0.065(3) 0.017(2) -0.039(3) -0.042(3)
O1 0.058(9) 0.20(2) 0.59(5) -0.17(3) -0.042(19) 0.032(11)
O2 0.177(12) 0.039(5) 0.124(8) 0.019(5) -0.108(9) -0.022(6)
O3 0.43(4) 0.24(2) 0.082(9) 0.068(10) -0.142(15) -0.24(2)
O4 0.29(2) 0.28(2) 0.068(9) -0.066(10) 0.064(11) -0.24(2)
Cl11 0.043(4) 0.046(4) 0.057(5) -0.011(4) 0.011(4) -0.011(3)
O11 0.045(8) 0.115(13) 0.016(6) 0.003(6) 0.009(5) -0.041(9)
O12 0.10(2) 0.11(2) 0.79(13) -0.19(5) -0.12(5) -0.013(18)
O13 0.12(3) 0.51(9) 0.09(2) 0.10(4) -0.037(19) 0.01(4)
O14 0.085(10) 0.094(11) 0.035(8) -0.007(7) -0.016(7) -0.075(10)
Cl2 0.034(3) 0.039(3) 0.030(3) 0.0040(17) -0.0067(17) -0.008(2)
O5 0.073(5) 0.066(7) 0.024(4) -0.004(4) -0.003(3) 0.007(4)
O6 0.092(7) 0.051(5) 0.042(4) -0.007(3) -0.003(4) -0.011(4)
O7 0.089(7) 0.099(7) 0.127(13) 0.010(8) -0.007(7) -0.064(6)
O8 0.093(10) 0.061(6) 0.066(7) 0.019(5) -0.016(6) 0.008(5)
Cl22 0.063(11) 0.038(8) 0.063(10) -0.029(6) -0.002(6) -0.023(7)
O25 0.043(9) 0.039(10) 0.035(9) 0.012(7) 0.000(7) -0.023(7)
O26 0.100(16) 0.063(13) 0.049(10) -0.018(9) 0.042(10) -0.020(12)
O27 0.16(2) 0.099(15) 0.084(16) -0.036(13) 0.024(17) -0.101(18)
O28 0.017(10) 0.12(2) 0.11(3) 0.003(18) -0.032(12) 0.017(11)

loop_
_atom_type_symbol
_atom_type_description
_atom_type_scat_dispersion_real
_atom_type_scat_dispersion_imag
_atom_type_scat_source
C C 0.0033 0.0016 'International Tables Vol C Tables 4.2.6.8 and 6.1.1.4'
H H 0 0 'International Tables Vol C Tables 4.2.6.8 and 6.1.1.4'
N N 0.0061 0.0033 'International Tables Vol C Tables 4.2.6.8 and 6.1.1.4'
O O 0.0106 0.006 'International Tables Vol C Tables 4.2.6.8 and 6.1.1.4'
Cl Cl 0.1484 0.1585 'International Tables Vol C Tables 4.2.6.8 and 6.1.1.4'
Cu Cu 0.3201 1.2651 'International Tables Vol C Tables 4.2.6.8 and 6.1.1.4'

loop_
_geom_angle_atom_site_label_1
_geom_angle_atom_site_label_2
_geom_angle_atom_site_label_3
_geom_angle
_geom_angle_site_symmetry_1
N4 Cu N2 164.9(2) .
N4 Cu N1 97.31(19) .
N2 Cu N1 96.72(18) .
N4 Cu N3 83.1(2) .
N2 Cu N3 82.54(19) .
N1 Cu N3 176.56(17) .
N4 Cu O25 84.4(3) .
N2 Cu O25 98.2(4) .
N1 Cu O25 101.9(6) .
N3 Cu O25 81.6(6) .
N1 C1 C2 122.8(5) .
N1 C1 H1 118.6 .
C2 C1 H1 118.6 .
C1 C2 C3 119.9(5) .
C1 C2 H2 120.1 .
C3 C2 H2 120.1 .
C2 C3 C4 117.0(5) .
C2 C3 C6 120.2(6) .
C4 C3 C6 122.8(6) .
C5 C4 C3 120.2(5) .
C5 C4 H4 119.9 .
C3 C4 H4 119.9 .
N1 C5 C4 122.7(5) .
N1 C5 H5 118.7 .
C4 C5 H5 118.7 .
C6 C6 C3 115.6(7) 2_666
C6 C6 H6A 108.4 2_666
C3 C6 H6A 108.4 .
C6 C6 H6B 108.4 2_666
C3 C6 H6B 108.4 .
H6A C6 H6B 107.4 .
N2 C7 C8 121.3(6) .
N2 C7 H7 119.3 .
C8 C7 H7 119.3 .
C7 C8 C9 119.0(6) .
C7 C8 H8 120.5 .
C9 C8 H8 120.5 .
C10 C9 C8 119.3(6) .
C10 C9 H9 120.4 .
C8 C9 H9 120.4 .
C9 C10 C11 119.9(6) .
C9 C10 H10 120 .
C11 C10 H10 120 .
N2 C11 C10 120.4(5) .
N2 C11 C12 115.9(5) .
C10 C11 C12 123.7(5) .
N3 C12 C11 109.8(4) .
N3 C12 H12A 109.7 .
C11 C12 H12A 109.7 .
N3 C12 H12B 109.7 .
C11 C12 H12B 109.7 .
H12A C12 H12B 108.2 .
N3 C13 C14 110.2(5) .
N3 C13 H13A 109.6 .
C14 C13 H13A 109.6 .
N3 C13 H13B 109.6 .
C14 C13 H13B 109.6 .
H13A C13 H13B 108.1 .
N4 C14 C15 123.1(6) .
N4 C14 C13 115.3(5) .
C15 C14 C13 121.6(6) .
C14 C15 C16 118.0(7) .
C14 C15 H15 121 .
C16 C15 H15 121 .
C17 C16 C15 119.9(6) .
C17 C16 H16 120 .
C15 C16 H16 120 .
C18 C17 C16 119.4(7) .
C18 C17 H17 120.3 .
C16 C17 H17 120.3 .
N4 C18 C17 121.0(7) .
N4 C18 H18 119.5 .
C17 C18 H18 119.5 .
C5 N1 C1 117.4(4) .
C5 N1 Cu 122.0(4) .
C1 N1 Cu 120.5(4) .
C11 N2 C7 120.0(5) .
C11 N2 Cu 113.7(4) .
C7 N2 Cu 126.2(4) .
C12 N3 C13 117.0(5) .
C12 N3 Cu 109.0(3) .
C13 N3 Cu 110.0(4) .
C12 N3 H3 106.8 .
C13 N3 H3 106.8 .
Cu N3 H3 106.8 .
C14 N4 C18 118.6(5) .
C14 N4 Cu 115.3(4) .
C18 N4 Cu 126.1(4) .
O4 Cl1 O2 109.5 .
O4 Cl1 O1 109.5 .
O2 Cl1 O1 109.5 .
O4 Cl1 O3 109.5 .
O2 Cl1 O3 109.5 .
O1 Cl1 O3 109.5 .
O13 Cl11 O12 109.5 .
O13 Cl11 O14 109.5 .
O12 Cl11 O14 109.5 .
O13 Cl11 O11 109.5 .
O12 Cl11 O11 109.5 .
O14 Cl11 O11 109.5 .
O5 Cl2 O7 109.5 .
O5 Cl2 O6 109.5 .
O7 Cl2 O6 109.5 .
O5 Cl2 O8 109.5 .
O7 Cl2 O8 109.5 .
O6 Cl2 O8 109.5 .
O25 Cl22 O27 109.5 .
O25 Cl22 O26 109.5 .
O27 Cl22 O26 109.5 .
O25 Cl22 O28 109.5 .
O27 Cl22 O28 109.5 .
O26 Cl22 O28 109.5 .
Cl22 O25 Cu 131.4(10) .

loop_
_geom_bond_atom_site_label_1
_geom_bond_atom_site_label_2
_geom_bond_distance
_geom_bond_site_symmetry_2
Cu N4 1.985(5) .
Cu N2 1.992(4) .
Cu N1 1.993(4) .
Cu N3 1.998(5) .
Cu O25 2.415(18) .
C1 N1 1.336(7) .
C1 C2 1.376(8) .
C1 H1 0.95 .
C2 C3 1.377(8) .
C2 H2 0.95 .
C3 C4 1.381(8) .
C3 C6 1.506(8) .
C4 C5 1.371(8) .
C4 H4 0.95 .
C5 N1 1.335(7) .
C5 H5 0.95 .
C6 C6 1.441(14) 2_666
C6 H6A 0.99 .
C6 H6B 0.99 .
C7 N2 1.354(7) .
C7 C8 1.375(8) .
C7 H7 0.95 .
C8 C9 1.382(10) .
C8 H8 0.95 .
C9 C10 1.373(10) .
C9 H9 0.95 .
C10 C11 1.386(8) .
C10 H10 0.95 .
C11 N2 1.341(7) .
C11 C12 1.497(8) .
C12 N3 1.463(7) .
C12 H12A 0.99 .
C12 H12B 0.99 .
C13 N3 1.472(8) .
C13 C14 1.524(9) .
C13 H13A 0.99 .
C13 H13B 0.99 .
C14 N4 1.327(7) .
C14 C15 1.370(9) .
C15 C16 1.374(12) .
C15 H15 0.95 .
C16 C17 1.369(12) .
C16 H16 0.95 .
C17 C18 1.367(9) .
C17 H17 0.95 .
C18 N4 1.361(8) .
C18 H18 0.95 .
N3 H3 0.93 .
Cl1 O4 1.335(7) .
Cl1 O2 1.335(7) .
Cl1 O1 1.335(7) .
Cl1 O3 1.335(7) .
Cl11 O13 1.416(10) .
Cl11 O12 1.416(10) .
Cl11 O14 1.416(10) .
Cl11 O11 1.416(10) .
Cl2 O5 1.431(5) .
Cl2 O7 1.431(5) .
Cl2 O6 1.431(5) .
Cl2 O8 1.431(5) .
Cl22 O25 1.411(10) .
Cl22 O27 1.411(10) .
Cl22 O26 1.411(10) .
Cl22 O28 1.411(10) .

loop_
_geom_torsion_atom_site_label_1
_geom_torsion_atom_site_label_2
_geom_torsion_atom_site_label_3
_geom_torsion_atom_site_label_4
_geom_torsion
_geom_torsion_site_symmetry_4
N1 C1 C2 C3 1.1(11) .
C1 C2 C3 C4 -2.4(10) .
C1 C2 C3 C6 175.7(7) .
C2 C3 C4 C5 2.1(10) .
C6 C3 C4 C5 -176.0(7) .
C3 C4 C5 N1 -0.4(11) .
C2 C3 C6 C6 -137.0(11) 2_666
C4 C3 C6 C6 41.0(15) 2_666
N2 C7 C8 C9 -0.3(9) .
C7 C8 C9 C10 -1.3(9) .
C8 C9 C10 C11 1.6(8) .
C9 C10 C11 N2 -0.3(8) .
C9 C10 C11 C12 179.0(5) .
N2 C11 C12 N3 -22.4(6) .
C10 C11 C12 N3 158.2(5) .
N3 C13 C14 N4 19.7(7) .
N3 C13 C14 C15 -161.8(5) .
N4 C14 C15 C16 0.3(9) .
C13 C14 C15 C16 -178.0(6) .
C14 C15 C16 C17 0.3(10) .
C15 C16 C17 C18 -1.0(11) .
C16 C17 C18 N4 1.0(10) .
C4 C5 N1 C1 -1.0(9) .
C4 C5 N1 Cu 175.7(5) .
C2 C1 N1 C5 0.7(9) .
C2 C1 N1 Cu -176.1(5) .
N4 Cu N1 C5 81.1(5) .
N2 Cu N1 C5 -104.5(5) .
N3 Cu N1 C5 178(3) .
O25 Cu N1 C5 -4.7(6) .
N4 Cu N1 C1 -102.3(5) .
N2 Cu N1 C1 72.1(5) .
N3 Cu N1 C1 -5(3) .
O25 Cu N1 C1 172.0(5) .
C10 C11 N2 C7 -1.3(7) .
C12 C11 N2 C7 179.3(5) .
C10 C11 N2 Cu -179.2(4) .
C12 C11 N2 Cu 1.4(5) .
C8 C7 N2 C11 1.6(8) .
C8 C7 N2 Cu 179.2(4) .
N4 Cu N2 C11 -4.8(8) .
N1 Cu N2 C11 -163.0(3) .
N3 Cu N2 C11 13.6(3) .
O25 Cu N2 C11 94.0(7) .
N4 Cu N2 C7 177.4(6) .
N1 Cu N2 C7 19.3(4) .
N3 Cu N2 C7 -164.1(4) .
O25 Cu N2 C7 -83.8(8) .
C11 C12 N3 C13 157.4(5) .
C11 C12 N3 Cu 31.9(5) .
C14 C13 N3 C12 -151.6(5) .
C14 C13 N3 Cu -26.6(5) .
N4 Cu N3 C12 150.0(4) .
N2 Cu N3 C12 -25.3(4) .
N1 Cu N3 C12 53(3) .
O25 Cu N3 C12 -124.8(5) .
N4 Cu N3 C13 20.5(4) .
N2 Cu N3 C13 -154.7(4) .
N1 Cu N3 C13 -77(3) .
O25 Cu N3 C13 105.8(5) .
C15 C14 N4 C18 -0.3(8) .
C13 C14 N4 C18 178.1(5) .
C15 C14 N4 Cu 178.8(4) .
C13 C14 N4 Cu -2.8(6) .
C17 C18 N4 C14 -0.3(9) .
C17 C18 N4 Cu -179.3(5) .
N2 Cu N4 C14 8.3(9) .
N1 Cu N4 C14 166.4(4) .
N3 Cu N4 C14 -10.1(4) .
O25 Cu N4 C14 -92.3(7) .
N2 Cu N4 C18 -172.7(6) .
N1 Cu N4 C18 -14.5(5) .
N3 Cu N4 C18 168.9(5) .
O25 Cu N4 C18 86.7(8) .
O27 Cl22 O25 Cu 58.2(13) .
O26 Cl22 O25 Cu -61.8(13) .
O28 Cl22 O25 Cu 178.2(13) .
N4 Cu O25 Cl22 171(2) .
N2 Cu O25 Cl22 6(2) .
N1 Cu O25 Cl22 -93(2) .
N3 Cu O25 Cl22 87(2) .
